data_4506989
loop_
_publ_author_name
'Stevenson, Kristina A.'
'Melan, Caroline F. C.'
'Fleischel, Olivier'
'Wang, Ruiyao'
'Petitjean, Anne'

_publ_section_title
;
 Solid-State Self-Assembly of Triazolylpyridine-Based Helicates and
 Mesocate: Control of the Metal--Metal Distances
;
_journal_issue 11
_journal_name_full 'Crystal Growth &amp; Design'
_journal_page_first 5169
_journal_paper_doi 10.1021/cg301197w
_journal_volume 12
_journal_year 2012
_chemical_formula_sum 'C61 H67 B4 F16 N28 Ni2 O1.5'
_chemical_formula_weight 1681.09
_chemical_name_systematic
;

 ?

;
_space_group_IT_number 2
_symmetry_cell_setting triclinic
_symmetry_space_group_name_Hall '-P 1'
_symmetry_space_group_name_H-M 'P -1'
_atom_sites_solution_hydrogens geom
_atom_sites_solution_primary direct
_atom_sites_solution_secondary difmap
_audit_creation_method SHELXL-97
_cell_angle_alpha 109.952(2)
_cell_angle_beta 101.607(2)
_cell_angle_gamma 103.647(2)
_cell_formula_units_Z 2
_cell_length_a 14.0334(6)
_cell_length_b 18.0136(7)
_cell_length_c 18.0881(7)
_cell_measurement_reflns_used 9945
_cell_measurement_temperature 180(2)
_cell_measurement_theta_max 27.04
_cell_measurement_theta_min 2.31
_cell_volume 3973.1(3)
_computing_cell_refinement 'Bruker SAINT'
_computing_data_collection 'Bruker APEX2'
_computing_data_reduction 'Bruker SAINT'
_computing_molecular_graphics 'Bruker SHELXTL'
_computing_publication_material 'Bruker SHELXTL'
_computing_structure_refinement 'SHELXL-97 (Sheldrick, 1997)'
_computing_structure_solution 'SHELXS-97 (Sheldrick, 1990)'
_diffrn_ambient_temperature 180(2)
_diffrn_measured_fraction_theta_full 0.985
_diffrn_measured_fraction_theta_max 0.985
_diffrn_measurement_device_type 'Bruker APEX-II CCD'
_diffrn_measurement_method '\f and \w scans'
_diffrn_radiation_monochromator graphite
_diffrn_radiation_source 'fine-focus sealed tube'
_diffrn_radiation_type MoK\a
_diffrn_radiation_wavelength 0.71073
_diffrn_reflns_av_R_equivalents 0.0253
_diffrn_reflns_av_sigmaI/netI 0.0362
_diffrn_reflns_limit_h_max 16
_diffrn_reflns_limit_h_min -17
_diffrn_reflns_limit_k_max 22
_diffrn_reflns_limit_k_min -22
_diffrn_reflns_limit_l_max 22
_diffrn_reflns_limit_l_min -22
_diffrn_reflns_number 34556
_diffrn_reflns_theta_full 26.00
_diffrn_reflns_theta_max 26.00
_diffrn_reflns_theta_min 2.31
_diffrn_standards_number 0
_exptl_absorpt_coefficient_mu 0.570
_exptl_absorpt_correction_T_max 0.9193
_exptl_absorpt_correction_T_min 0.8475
_exptl_absorpt_correction_type multi-scan
_exptl_crystal_colour pink
_exptl_crystal_density_diffrn 1.405
_exptl_crystal_density_method 'not measured'
_exptl_crystal_description block
_exptl_crystal_F_000 1722
_exptl_crystal_size_max 0.30
_exptl_crystal_size_mid 0.15
_exptl_crystal_size_min 0.15
_platon_squeeze_details
;
Difference electron density maps revealed the presence of disordered 
lattice solvate molecules and disordered BF4- anion, 
which were ultimately modeled through the
use of the SQUEEZE subroutine of the PLATON software suite. PLATON 
Reference: P. v.d. Sluis & A.L. Spek. Acta Cryst. (1990), A46, 194. 
Two accessible voids per lattice were found, comprising a 
total volume of 590 A3 and contributing a total of 126 electrons. 
The voids were assigned to disordered 2BF4- and 2MeCN, which 
contribute 2 x 42 + 2 x 22 = 128 electrons, and ocuppy about 320 A3 in space. 
The larger volume of the void may be a result of the disorder. The
contributions have been included in all derived crystal quantities.
;
_refine_diff_density_max 0.903
_refine_diff_density_min -0.655
_refine_diff_density_rms 0.073
_refine_ls_extinction_method none
_refine_ls_goodness_of_fit_ref 1.088
_refine_ls_hydrogen_treatment constr
_refine_ls_matrix_type full
_refine_ls_number_parameters 962
_refine_ls_number_reflns 15372
_refine_ls_number_restraints 2
_refine_ls_restrained_S_all 1.089
_refine_ls_R_factor_all 0.0615
_refine_ls_R_factor_gt 0.0504
_refine_ls_shift/su_max 0.001
_refine_ls_shift/su_mean 0.000
_refine_ls_structure_factor_coef Fsqd
_refine_ls_weighting_details 'calc w=1/[\s^2^(Fo^2^)+(0.0981P)^2^+1.0288P] where P=(Fo^2^+2Fc^2^)/3'
_refine_ls_weighting_scheme calc
_refine_ls_wR_factor_gt 0.1501
_refine_ls_wR_factor_ref 0.1575
_reflns_number_gt 12338
_reflns_number_total 15372
_reflns_threshold_expression >2sigma(I)
_cod_data_source_file cg301197w_si_007.cif
_cod_data_source_block ap29b
_cod_depositor_comments
;
The following automatic conversions were performed:

'_symmetry_cell_setting' value 'Triclinic' changed to 'triclinic'
according to /home/saulius/struct/CIF-dictionaries/cif_core.dic
dictionary named 'cif_core.dic' version 2.4.2 from 2011-04-26.

Automatic conversion script
Id: cif_fix_values 1891 2012-01-12 08:04:46Z andrius 
;
_cod_original_sg_symbol_H-M P-1
_cod_original_formula_sum 'C61 H67 B4 F16 N28 Ni2 O1.50'
_cod_database_code 4506989

loop_
_symmetry_equiv_pos_as_xyz
'x, y, z'
'-x, -y, -z'

loop_
_atom_site_label
_atom_site_type_symbol
_atom_site_fract_x
_atom_site_fract_y
_atom_site_fract_z
_atom_site_U_iso_or_equiv
_atom_site_adp_type
_atom_site_occupancy
_atom_site_symmetry_multiplicity
_atom_site_calc_flag
_atom_site_refinement_flags
Ni1 Ni 0.23417(3) 0.879427(19) 1.14374(2) 0.02794(10) Uani 1 1 d .
Ni2 Ni -0.01185(2) 0.349872(18) 0.644040(19) 0.02515(10) Uani 1 1 d .
N1 N 0.14534(17) 0.90958(13) 1.22338(13) 0.0305(5) Uani 1 1 d .
N2 N 0.08890(17) 0.83409(14) 1.06109(13) 0.0316(5) Uani 1 1 d .
N3 N 0.05085(18) 0.79484(14) 0.98075(13) 0.0332(5) Uani 1 1 d .
N4 N -0.05196(17) 0.77789(13) 0.96395(13) 0.0307(5) Uani 1 1 d .
N5 N -0.17233(17) 0.51532(13) 0.71523(13) 0.0301(5) Uani 1 1 d .
N6 N -0.08170(17) 0.50558(13) 0.70914(14) 0.0308(5) Uani 1 1 d .
N7 N -0.09990(17) 0.42473(13) 0.67634(13) 0.0286(5) Uani 1 1 d .
N8 N -0.15799(17) 0.26061(13) 0.60825(13) 0.0276(5) Uani 1 1 d .
N9 N 0.26908(17) 0.99506(14) 1.13117(14) 0.0324(5) Uani 1 1 d .
N10 N 0.30593(17) 0.85591(13) 1.05480(13) 0.0319(5) Uani 1 1 d .
N11 N 0.33033(18) 0.79176(14) 1.01326(14) 0.0347(5) Uani 1 1 d .
N12 N 0.37309(18) 0.81393(14) 0.96048(14) 0.0364(5) Uani 1 1 d .
N13 N 0.25826(17) 0.54822(13) 0.71903(14) 0.0330(5) Uani 1 1 d .
N14 N 0.19443(18) 0.49652(14) 0.74057(14) 0.0341(5) Uani 1 1 d .
N15 N 0.11996(17) 0.44583(13) 0.67219(13) 0.0290(5) Uani 1 1 d .
N16 N -0.02496(17) 0.35844(13) 0.52919(13) 0.0284(5) Uani 1 1 d .
N17 N 0.37431(17) 0.91317(13) 1.23583(13) 0.0304(5) Uani 1 1 d .
N18 N 0.22787(17) 0.76492(13) 1.14984(13) 0.0292(5) Uani 1 1 d .
N19 N 0.16438(17) 0.68775(13) 1.11016(13) 0.0309(5) Uani 1 1 d .
N20 N 0.21574(17) 0.64024(13) 1.13207(13) 0.0306(5) Uani 1 1 d .
N21 N 0.09431(17) 0.37513(13) 0.88553(13) 0.0295(5) Uani 1 1 d .
N22 N 0.02788(17) 0.38955(13) 0.83130(13) 0.0292(5) Uani 1 1 d .
N23 N 0.03510(17) 0.34816(12) 0.75882(13) 0.0271(4) Uani 1 1 d .
N24 N 0.07251(17) 0.26553(13) 0.62176(13) 0.0285(5) Uani 1 1 d .
C1 C 0.1812(2) 0.94941(17) 1.30648(17) 0.0349(6) Uani 1 1 d .
H1A H 0.2531 0.9666 1.3332 0.042 Uiso 1 1 calc R
C2 C 0.1167(2) 0.96614(18) 1.35425(18) 0.0388(7) Uani 1 1 d .
H2A H 0.1439 0.9942 1.4128 0.047 Uiso 1 1 calc R
C3 C 0.0135(3) 0.94143(19) 1.31558(19) 0.0429(7) Uani 1 1 d .
H3A H -0.0319 0.9518 1.3474 0.052 Uiso 1 1 calc R
C4 C -0.0256(2) 0.90120(19) 1.23004(19) 0.0401(7) Uani 1 1 d .
H4A H -0.0972 0.8848 1.2025 0.048 Uiso 1 1 calc R
C5 C 0.0428(2) 0.88568(16) 1.18594(16) 0.0302(6) Uani 1 1 d .
C6 C 0.0123(2) 0.84274(16) 1.09596(16) 0.0302(6) Uani 1 1 d .
C7 C -0.0790(2) 0.80617(16) 1.03263(17) 0.0326(6) Uani 1 1 d .
H7A H -0.1464 0.8019 1.0366 0.039 Uiso 1 1 calc R
C8 C -0.1171(2) 0.73325(16) 0.87713(16) 0.0327(6) Uani 1 1 d .
H8A H -0.0967 0.7665 0.8457 0.039 Uiso 1 1 calc R
H8B H -0.1900 0.7268 0.8741 0.039 Uiso 1 1 calc R
C9 C -0.1067(2) 0.64812(17) 0.83856(16) 0.0344(6) Uani 1 1 d .
H9A H -0.1239 0.6158 0.8715 0.041 Uiso 1 1 calc R
H9B H -0.0344 0.6547 0.8392 0.041 Uiso 1 1 calc R
C10 C -0.1776(2) 0.60061(16) 0.75024(16) 0.0343(6) Uani 1 1 d .
H10A H -0.2493 0.5975 0.7491 0.041 Uiso 1 1 calc R
H10B H -0.1572 0.6308 0.7163 0.041 Uiso 1 1 calc R
C11 C -0.2476(2) 0.44175(17) 0.68692(16) 0.0337(6) Uani 1 1 d .
H11A H -0.3176 0.4324 0.6852 0.040 Uiso 1 1 calc R
C12 C -0.2009(2) 0.38288(16) 0.66094(16) 0.0290(5) Uani 1 1 d .
C13 C -0.2345(2) 0.29153(16) 0.62304(15) 0.0284(5) Uani 1 1 d .
C14 C -0.3345(2) 0.23976(18) 0.60251(18) 0.0388(6) Uani 1 1 d .
H14A H -0.3870 0.2629 0.6135 0.047 Uiso 1 1 calc R
C15 C -0.3572(2) 0.15405(18) 0.56583(19) 0.0411(7) Uani 1 1 d .
H15A H -0.4254 0.1175 0.5515 0.049 Uiso 1 1 calc R
C16 C -0.2798(2) 0.12231(17) 0.55027(17) 0.0359(6) Uani 1 1 d .
H16A H -0.2936 0.0636 0.5245 0.043 Uiso 1 1 calc R
C17 C -0.1813(2) 0.17763(16) 0.57302(17) 0.0323(6) Uani 1 1 d .
H17A H -0.1277 0.1555 0.5631 0.039 Uiso 1 1 calc R
C18 C 0.2511(2) 1.06355(17) 1.17406(18) 0.0373(6) Uani 1 1 d .
H18A H 0.2204 1.0631 1.2163 0.045 Uiso 1 1 calc R
C19 C 0.2750(2) 1.13578(19) 1.1600(2) 0.0442(7) Uani 1 1 d .
H19A H 0.2624 1.1842 1.1927 0.053 Uiso 1 1 calc R
C20 C 0.3174(3) 1.13571(19) 1.0975(2) 0.0480(8) Uani 1 1 d .
H20A H 0.3332 1.1839 1.0857 0.058 Uiso 1 1 calc R
C21 C 0.3365(2) 1.06531(19) 1.0524(2) 0.0435(7) Uani 1 1 d .
H21A H 0.3658 1.0642 1.0092 0.052 Uiso 1 1 calc R
C22 C 0.3123(2) 0.99559(17) 1.07107(17) 0.0346(6) Uani 1 1 d .
C23 C 0.3318(2) 0.91834(17) 1.02902(17) 0.0336(6) Uani 1 1 d .
C24 C 0.3753(2) 0.89147(18) 0.96791(18) 0.0399(7) Uani 1 1 d .
H24A H 0.4013 0.9209 0.9376 0.048 Uiso 1 1 calc R
C25 C 0.4067(2) 0.75400(19) 0.90259(19) 0.0413(7) Uani 1 1 d .
H25A H 0.4529 0.7333 0.9333 0.050 Uiso 1 1 calc R
H25B H 0.4456 0.7821 0.8741 0.050 Uiso 1 1 calc R
C26 C 0.3140(2) 0.68115(18) 0.83947(18) 0.0385(6) Uani 1 1 d .
H26A H 0.2719 0.6561 0.8682 0.046 Uiso 1 1 calc R
H26B H 0.2707 0.7013 0.8057 0.046 Uiso 1 1 calc R
C27 C 0.3482(2) 0.61554(18) 0.78381(19) 0.0417(7) Uani 1 1 d .
H27A H 0.3944 0.6415 0.7582 0.050 Uiso 1 1 calc R
H27B H 0.3869 0.5922 0.8169 0.050 Uiso 1 1 calc R
C28 C 0.2246(2) 0.53089(17) 0.63792(18) 0.0350(6) Uani 1 1 d .
H28A H 0.2562 0.5585 0.6083 0.042 Uiso 1 1 calc R
C29 C 0.1348(2) 0.46463(15) 0.60756(16) 0.0295(5) Uani 1 1 d .
C30 C 0.0554(2) 0.41533(16) 0.52723(17) 0.0305(6) Uani 1 1 d .
C31 C 0.0599(2) 0.42688(18) 0.45609(18) 0.0392(7) Uani 1 1 d .
H31A H 0.1174 0.4677 0.4567 0.047 Uiso 1 1 calc R
C32 C -0.0212(3) 0.37782(19) 0.38400(18) 0.0431(7) Uani 1 1 d .
H32A H -0.0194 0.3837 0.3340 0.052 Uiso 1 1 calc R
C33 C -0.1042(2) 0.32051(18) 0.38550(18) 0.0390(7) Uani 1 1 d .
H33A H -0.1612 0.2869 0.3369 0.047 Uiso 1 1 calc R
C34 C -0.1034(2) 0.31261(17) 0.45940(16) 0.0334(6) Uani 1 1 d .
H34A H -0.1609 0.2730 0.4604 0.040 Uiso 1 1 calc R
C35 C 0.4425(2) 0.99008(16) 1.27901(17) 0.0356(6) Uani 1 1 d .
H35A H 0.4247 1.0361 1.2736 0.043 Uiso 1 1 calc R
C36 C 0.5387(2) 1.00538(18) 1.33153(18) 0.0402(7) Uani 1 1 d .
H36A H 0.5853 1.0609 1.3623 0.048 Uiso 1 1 calc R
C37 C 0.5651(2) 0.93861(19) 1.33802(19) 0.0429(7) Uani 1 1 d .
H37A H 0.6310 0.9473 1.3725 0.051 Uiso 1 1 calc R
C38 C 0.4946(2) 0.85843(18) 1.29374(18) 0.0381(6) Uani 1 1 d .
H38A H 0.5113 0.8114 1.2975 0.046 Uiso 1 1 calc R
C39 C 0.3999(2) 0.84831(16) 1.24412(16) 0.0306(6) Uani 1 1 d .
C40 C 0.3189(2) 0.76711(16) 1.19577(16) 0.0303(5) Uani 1 1 d .
C41 C 0.3112(2) 0.68662(17) 1.18437(16) 0.0340(6) Uani 1 1 d .
H41A H 0.3620 0.6676 1.2082 0.041 Uiso 1 1 calc R
C42 C 0.1663(2) 0.54907(15) 1.09791(16) 0.0333(6) Uani 1 1 d .
H42A H 0.0999 0.5362 1.1097 0.040 Uiso 1 1 calc R
H42B H 0.2109 0.5248 1.1252 0.040 Uiso 1 1 calc R
C43 C 0.1472(2) 0.50953(16) 1.00568(16) 0.0373(6) Uani 1 1 d .
H43A H 0.2123 0.5270 0.9932 0.045 Uiso 1 1 calc R
H43B H 0.0965 0.5289 0.9776 0.045 Uiso 1 1 calc R
C44 C 0.1067(2) 0.41479(16) 0.97350(16) 0.0333(6) Uani 1 1 d .
H44A H 0.1552 0.3959 1.0045 0.040 Uiso 1 1 calc R
H44B H 0.0394 0.3973 0.9829 0.040 Uiso 1 1 calc R
C45 C 0.1436(2) 0.32564(16) 0.84777(16) 0.0326(6) Uani 1 1 d .
H45A H 0.1941 0.3070 0.8725 0.039 Uiso 1 1 calc R
C46 C 0.1047(2) 0.30811(15) 0.76572(16) 0.0286(5) Uani 1 1 d .
C47 C 0.1257(2) 0.26138(15) 0.69083(16) 0.0302(6) Uani 1 1 d .
C48 C 0.1949(2) 0.21729(18) 0.68910(19) 0.0396(7) Uani 1 1 d .
H48A H 0.2319 0.2157 0.7383 0.048 Uiso 1 1 calc R
C49 C 0.2087(3) 0.1760(2) 0.6146(2) 0.0452(7) Uani 1 1 d .
H49A H 0.2550 0.1450 0.6118 0.054 Uiso 1 1 calc R
C50 C 0.1547(3) 0.18015(18) 0.54376(19) 0.0416(7) Uani 1 1 d .
H50A H 0.1637 0.1524 0.4919 0.050 Uiso 1 1 calc R
C51 C 0.0876(2) 0.22522(17) 0.55000(17) 0.0350(6) Uani 1 1 d .
H51A H 0.0505 0.2279 0.5014 0.042 Uiso 1 1 calc R
B2 B 0.6804(4) 0.8471(3) 0.1236(3) 0.0604(11) Uani 1 1 d .
B3 B 0.6274(4) 0.5894(4) 0.8672(3) 0.0658(12) Uani 1 1 d .
B4 B 0.3932(4) 0.7806(3) 0.6751(4) 0.0758(15) Uani 1 1 d .
F5 F 0.7180(3) 0.7821(2) 0.1111(3) 0.1397(15) Uani 1 1 d .
F6 F 0.7561(3) 0.9052(3) 0.1159(3) 0.1464(16) Uani 1 1 d .
F7 F 0.6878(4) 0.8751(3) 0.2024(2) 0.1601(17) Uani 1 1 d .
F8 F 0.5900(2) 0.8289(2) 0.0699(3) 0.1401(15) Uani 1 1 d .
F9 F 0.7084(2) 0.6374(2) 0.9381(2) 0.1140(11) Uani 1 1 d .
F10 F 0.6553(3) 0.5212(2) 0.8273(2) 0.1198(11) Uani 1 1 d .
F11 F 0.6217(3) 0.6370(2) 0.8240(2) 0.1190(12) Uani 1 1 d .
F12 F 0.5367(2) 0.5657(3) 0.8814(2) 0.1148(11) Uani 1 1 d .
F13 F 0.4957(2) 0.81998(19) 0.7031(3) 0.1195(13) Uani 1 1 d .
F14 F 0.3473(2) 0.79444(19) 0.6108(2) 0.1132(12) Uani 1 1 d .
F15 F 0.3681(3) 0.69980(19) 0.6573(3) 0.1500(17) Uani 1 1 d .
F16 F 0.3509(4) 0.8140(4) 0.7362(3) 0.1718(18) Uani 1 1 d .
C52 C 0.6139(3) 0.8498(3) 0.5266(2) 0.0588(9) Uani 1 1 d .
C53 C 0.5851(5) 0.7762(4) 0.5445(4) 0.114(2) Uani 1 1 d .
C54 C 0.5610(3) 0.6404(3) 0.3200(4) 0.0832(15) Uani 1 1 d .
C55 C 0.6293(5) 0.5901(4) 0.3187(7) 0.167(4) Uani 1 1 d .
C56 C 0.8393(3) 0.0539(2) 0.3783(3) 0.0656(11) Uani 1 1 d .
C57 C 0.8250(5) 0.0833(3) 0.3134(4) 0.0970(16) Uani 1 1 d .
N25 N 0.6356(3) 0.9063(2) 0.5123(2) 0.0649(8) Uani 1 1 d .
N26 N 0.5090(3) 0.6769(2) 0.3187(3) 0.0736(10) Uani 1 1 d .
N27 N 0.8506(3) 0.0301(2) 0.4290(3) 0.0771(10) Uani 1 1 d .
O1W O 0.5711(4) 0.0124(4) 0.1415(3) 0.161(2) Uani 1 1 d .
O1A O 0.9166(6) 1.0753(5) 0.1319(5) 0.106(2) Uani 0.50 1 d PD
C1A C 1.0000 1.0000 0.0000 0.148(5) Uani 1 2 d SD
C2A C 0.9627(9) 1.0297(7) 0.0588(7) 0.104(4) Uani 0.50 1 d PD
C3A C 0.8857(7) 1.1569(9) 0.1658(6) 0.095(4) Uani 0.50 1 d PD
C4A C 0.8677(8) 1.2207(8) 0.1896(6) 0.088(3) Uani 0.50 1 d PD

loop_
_atom_site_aniso_label
_atom_site_aniso_U_11
_atom_site_aniso_U_22
_atom_site_aniso_U_33
_atom_site_aniso_U_23
_atom_site_aniso_U_13
_atom_site_aniso_U_12
Ni1 0.02596(19) 0.02783(18) 0.02682(18) 0.01014(14) 0.00673(14) 0.00606(14)
Ni2 0.02536(19) 0.02404(17) 0.02625(17) 0.01052(13) 0.00854(13) 0.00762(13)
N1 0.0308(12) 0.0297(11) 0.0294(11) 0.0111(9) 0.0092(10) 0.0087(9)
N2 0.0304(12) 0.0331(11) 0.0291(11) 0.0123(9) 0.0071(10) 0.0090(10)
N3 0.0305(13) 0.0352(12) 0.0287(11) 0.0100(9) 0.0054(10) 0.0098(10)
N4 0.0290(12) 0.0296(11) 0.0302(11) 0.0103(9) 0.0044(9) 0.0107(9)
N5 0.0317(12) 0.0287(11) 0.0299(11) 0.0110(9) 0.0069(9) 0.0135(9)
N6 0.0309(12) 0.0274(11) 0.0343(12) 0.0130(9) 0.0093(10) 0.0103(9)
N7 0.0285(12) 0.0272(11) 0.0301(11) 0.0126(9) 0.0086(9) 0.0083(9)
N8 0.0280(12) 0.0276(11) 0.0269(11) 0.0114(9) 0.0086(9) 0.0079(9)
N9 0.0293(12) 0.0309(11) 0.0335(12) 0.0126(10) 0.0061(10) 0.0077(9)
N10 0.0277(12) 0.0308(11) 0.0313(11) 0.0091(9) 0.0072(10) 0.0062(9)
N11 0.0319(13) 0.0314(11) 0.0358(12) 0.0096(10) 0.0112(10) 0.0070(10)
N12 0.0285(13) 0.0349(12) 0.0348(12) 0.0063(10) 0.0103(10) 0.0026(10)
N13 0.0270(12) 0.0297(11) 0.0363(12) 0.0082(10) 0.0102(10) 0.0066(9)
N14 0.0285(12) 0.0333(12) 0.0353(12) 0.0112(10) 0.0080(10) 0.0070(10)
N15 0.0277(12) 0.0288(11) 0.0308(11) 0.0117(9) 0.0101(9) 0.0096(9)
N16 0.0281(12) 0.0287(11) 0.0304(11) 0.0124(9) 0.0112(9) 0.0104(9)
N17 0.0271(12) 0.0296(11) 0.0303(11) 0.0104(9) 0.0082(9) 0.0054(9)
N18 0.0241(11) 0.0289(11) 0.0281(11) 0.0099(9) 0.0043(9) 0.0032(9)
N19 0.0280(12) 0.0288(11) 0.0320(11) 0.0135(9) 0.0051(9) 0.0043(9)
N20 0.0321(12) 0.0265(11) 0.0281(11) 0.0110(9) 0.0054(10) 0.0044(9)
N21 0.0334(12) 0.0274(10) 0.0268(11) 0.0126(9) 0.0067(9) 0.0085(9)
N22 0.0329(12) 0.0296(11) 0.0261(11) 0.0126(9) 0.0089(9) 0.0102(9)
N23 0.0298(12) 0.0255(10) 0.0268(11) 0.0106(9) 0.0111(9) 0.0090(9)
N24 0.0290(12) 0.0264(10) 0.0312(11) 0.0121(9) 0.0117(9) 0.0087(9)
C1 0.0338(15) 0.0357(14) 0.0308(14) 0.0118(11) 0.0072(12) 0.0086(12)
C2 0.0497(19) 0.0359(15) 0.0296(14) 0.0098(12) 0.0153(13) 0.0146(13)
C3 0.0476(19) 0.0444(16) 0.0410(16) 0.0129(13) 0.0247(15) 0.0201(15)
C4 0.0336(16) 0.0428(16) 0.0421(16) 0.0135(13) 0.0145(13) 0.0127(13)
C5 0.0309(15) 0.0278(12) 0.0313(13) 0.0111(11) 0.0115(11) 0.0084(11)
C6 0.0297(14) 0.0286(13) 0.0319(14) 0.0114(11) 0.0102(11) 0.0098(11)
C7 0.0298(15) 0.0308(13) 0.0348(14) 0.0103(11) 0.0097(12) 0.0107(11)
C8 0.0327(15) 0.0311(13) 0.0298(13) 0.0102(11) 0.0030(11) 0.0118(11)
C9 0.0362(16) 0.0340(14) 0.0318(14) 0.0131(11) 0.0041(12) 0.0156(12)
C10 0.0399(16) 0.0293(13) 0.0318(14) 0.0098(11) 0.0065(12) 0.0159(12)
C11 0.0288(15) 0.0329(14) 0.0325(14) 0.0066(11) 0.0067(11) 0.0103(11)
C12 0.0247(14) 0.0309(13) 0.0301(13) 0.0115(11) 0.0092(11) 0.0080(11)
C13 0.0287(14) 0.0293(12) 0.0257(12) 0.0108(10) 0.0091(11) 0.0070(11)
C14 0.0282(15) 0.0406(15) 0.0384(15) 0.0073(13) 0.0105(12) 0.0087(12)
C15 0.0323(16) 0.0361(15) 0.0414(16) 0.0105(13) 0.0071(13) -0.0002(12)
C16 0.0377(16) 0.0265(13) 0.0342(14) 0.0086(11) 0.0075(12) 0.0030(11)
C17 0.0341(15) 0.0288(13) 0.0342(14) 0.0130(11) 0.0112(12) 0.0101(11)
C18 0.0369(16) 0.0352(14) 0.0388(15) 0.0141(12) 0.0092(13) 0.0139(12)
C19 0.0422(18) 0.0344(15) 0.0531(18) 0.0157(14) 0.0088(15) 0.0160(13)
C20 0.0465(19) 0.0375(16) 0.064(2) 0.0285(15) 0.0123(16) 0.0123(14)
C21 0.0432(18) 0.0415(16) 0.0505(18) 0.0253(14) 0.0160(15) 0.0112(14)
C22 0.0300(15) 0.0351(14) 0.0363(14) 0.0157(12) 0.0078(12) 0.0072(12)
C23 0.0286(14) 0.0336(14) 0.0342(14) 0.0139(11) 0.0080(12) 0.0041(11)
C24 0.0394(17) 0.0370(15) 0.0376(15) 0.0134(12) 0.0134(13) 0.0045(13)
C25 0.0314(16) 0.0399(15) 0.0394(16) 0.0047(13) 0.0135(13) 0.0042(13)
C26 0.0304(15) 0.0347(14) 0.0419(16) 0.0082(12) 0.0114(13) 0.0070(12)
C27 0.0252(15) 0.0382(15) 0.0462(17) 0.0067(13) 0.0074(13) 0.0024(12)
C28 0.0319(15) 0.0330(14) 0.0421(16) 0.0160(12) 0.0155(13) 0.0095(12)
C29 0.0278(14) 0.0264(12) 0.0362(14) 0.0136(11) 0.0116(11) 0.0093(11)
C30 0.0318(15) 0.0286(12) 0.0356(14) 0.0149(11) 0.0136(12) 0.0122(11)
C31 0.0417(17) 0.0374(15) 0.0410(16) 0.0207(13) 0.0161(14) 0.0077(13)
C32 0.0504(19) 0.0478(17) 0.0343(15) 0.0209(13) 0.0141(14) 0.0149(15)
C33 0.0410(17) 0.0397(15) 0.0320(14) 0.0147(12) 0.0058(13) 0.0104(13)
C34 0.0318(15) 0.0340(14) 0.0339(14) 0.0158(12) 0.0084(12) 0.0085(12)
C35 0.0344(16) 0.0270(13) 0.0365(15) 0.0110(11) 0.0057(12) 0.0023(11)
C36 0.0338(16) 0.0333(14) 0.0391(15) 0.0122(12) 0.0026(13) -0.0027(12)
C37 0.0305(16) 0.0417(16) 0.0435(16) 0.0168(13) -0.0024(13) 0.0019(13)
C38 0.0314(15) 0.0337(14) 0.0411(16) 0.0125(12) 0.0034(12) 0.0071(12)
C39 0.0270(14) 0.0315(13) 0.0284(13) 0.0103(11) 0.0075(11) 0.0050(11)
C40 0.0289(14) 0.0319(13) 0.0268(13) 0.0105(11) 0.0076(11) 0.0073(11)
C41 0.0327(15) 0.0327(13) 0.0300(13) 0.0108(11) 0.0028(11) 0.0082(12)
C42 0.0390(16) 0.0239(12) 0.0292(13) 0.0104(11) 0.0047(12) 0.0023(11)
C43 0.0485(18) 0.0271(13) 0.0279(13) 0.0098(11) 0.0085(12) 0.0031(12)
C44 0.0415(16) 0.0300(13) 0.0262(13) 0.0131(11) 0.0072(12) 0.0081(12)
C45 0.0355(15) 0.0321(13) 0.0339(14) 0.0164(11) 0.0094(12) 0.0142(12)
C46 0.0276(14) 0.0270(12) 0.0321(13) 0.0143(11) 0.0093(11) 0.0075(10)
C47 0.0307(14) 0.0262(12) 0.0358(14) 0.0135(11) 0.0130(12) 0.0095(11)
C48 0.0423(17) 0.0438(16) 0.0444(16) 0.0245(14) 0.0174(14) 0.0215(14)
C49 0.0507(19) 0.0457(17) 0.0574(19) 0.0254(15) 0.0285(16) 0.0308(15)
C50 0.0528(19) 0.0361(15) 0.0439(17) 0.0141(13) 0.0272(15) 0.0219(14)
C51 0.0387(16) 0.0327(14) 0.0341(14) 0.0122(11) 0.0140(12) 0.0125(12)
B2 0.055(3) 0.059(2) 0.053(2) 0.020(2) 0.004(2) 0.010(2)
B3 0.047(3) 0.097(4) 0.075(3) 0.045(3) 0.031(2) 0.035(3)
B4 0.053(3) 0.060(3) 0.120(5) 0.054(3) 0.019(3) 0.010(2)
F5 0.102(2) 0.105(2) 0.176(4) 0.026(2) -0.003(2) 0.056(2)
F6 0.088(2) 0.194(4) 0.176(4) 0.136(3) 0.016(2) 0.012(2)
F7 0.205(5) 0.211(5) 0.091(3) 0.052(3) 0.072(3) 0.108(4)
F8 0.0620(18) 0.138(3) 0.185(4) 0.087(3) -0.041(2) 0.0057(18)
F9 0.0736(19) 0.135(3) 0.118(3) 0.050(2) 0.0089(18) 0.0280(19)
F10 0.119(3) 0.116(3) 0.145(3) 0.049(2) 0.065(2) 0.062(2)
F11 0.097(2) 0.163(3) 0.148(3) 0.106(3) 0.045(2) 0.063(2)
F12 0.0612(17) 0.193(4) 0.135(3) 0.098(3) 0.0531(18) 0.055(2)
F13 0.0560(16) 0.093(2) 0.194(4) 0.080(2) 0.0000(19) -0.0020(14)
F14 0.087(2) 0.0898(19) 0.134(3) 0.0691(19) -0.0163(18) -0.0119(16)
F15 0.103(2) 0.0742(19) 0.276(5) 0.107(3) 0.025(3) 0.0094(17)
F16 0.140(4) 0.206(5) 0.156(4) 0.054(4) 0.050(3) 0.060(4)
C52 0.048(2) 0.065(2) 0.052(2) 0.0229(18) 0.0061(17) 0.0094(18)
C53 0.120(5) 0.101(4) 0.104(4) 0.069(4) 0.005(4) -0.005(3)
C54 0.046(2) 0.049(2) 0.153(5) 0.037(3) 0.028(3) 0.0227(19)
C55 0.087(4) 0.091(4) 0.364(13) 0.108(6) 0.082(6) 0.066(4)
C56 0.051(2) 0.0424(19) 0.082(3) -0.002(2) 0.030(2) 0.0108(17)
C57 0.116(4) 0.069(3) 0.090(4) 0.026(3) 0.030(3) 0.012(3)
N25 0.057(2) 0.0596(19) 0.065(2) 0.0243(17) 0.0060(16) 0.0087(16)
N26 0.055(2) 0.063(2) 0.101(3) 0.0264(19) 0.0205(19) 0.0320(18)
N27 0.075(3) 0.062(2) 0.080(3) 0.010(2) 0.034(2) 0.0189(19)
O1W 0.169(5) 0.193(5) 0.130(4) 0.101(4) 0.037(4) 0.031(4)
O1A 0.124(6) 0.092(5) 0.092(5) 0.038(4) 0.053(5) 0.004(5)
C1A 0.172(12) 0.128(10) 0.144(11) 0.073(9) 0.035(10) 0.034(8)
C2A 0.092(9) 0.081(8) 0.104(9) 0.053(7) -0.018(7) -0.015(6)
C3A 0.053(5) 0.182(13) 0.058(5) 0.071(7) 0.025(4) 0.012(7)
C4A 0.088(7) 0.146(10) 0.056(5) 0.043(6) 0.034(5) 0.071(7)

loop_
_atom_type_symbol
_atom_type_description
_atom_type_scat_dispersion_real
_atom_type_scat_dispersion_imag
_atom_type_scat_source
C C 0.0033 0.0016 'International Tables Vol C Tables 4.2.6.8 and 6.1.1.4'
H H 0.0000 0.0000 'International Tables Vol C Tables 4.2.6.8 and 6.1.1.4'
N N 0.0061 0.0033 'International Tables Vol C Tables 4.2.6.8 and 6.1.1.4'
O O 0.0106 0.0060 'International Tables Vol C Tables 4.2.6.8 and 6.1.1.4'
B B 0.0013 0.0007 'International Tables Vol C Tables 4.2.6.8 and 6.1.1.4'
F F 0.0171 0.0103 'International Tables Vol C Tables 4.2.6.8 and 6.1.1.4'
Ni Ni 0.3393 1.1124 'International Tables Vol C Tables 4.2.6.8 and 6.1.1.4'

loop_
_geom_angle_atom_site_label_1
_geom_angle_atom_site_label_2
_geom_angle_atom_site_label_3
_geom_angle
_geom_angle_site_symmetry_3
N10 Ni1 N2 94.56(9) .
N10 Ni1 N18 91.06(9) .
N2 Ni1 N18 94.18(8) .
N10 Ni1 N1 170.95(9) .
N2 Ni1 N1 78.52(9) .
N18 Ni1 N1 95.22(9) .
N10 Ni1 N17 90.42(9) .
N2 Ni1 N17 171.40(9) .
N18 Ni1 N17 78.69(8) .
N1 Ni1 N17 97.19(9) .
N10 Ni1 N9 78.76(9) .
N2 Ni1 N9 92.76(9) .
N18 Ni1 N9 168.11(9) .
N1 Ni1 N9 95.62(9) .
N17 Ni1 N9 95.09(8) .
N15 Ni2 N7 95.62(8) .
N15 Ni2 N23 91.25(9) .
N7 Ni2 N23 95.03(8) .
N15 Ni2 N8 172.04(8) .
N7 Ni2 N8 78.37(8) .
N23 Ni2 N8 94.45(8) .
N15 Ni2 N16 78.41(9) .
N7 Ni2 N16 93.23(8) .
N23 Ni2 N16 167.35(9) .
N8 Ni2 N16 96.58(8) .
N15 Ni2 N24 89.09(8) .
N7 Ni2 N24 172.17(8) .
N23 Ni2 N24 78.57(8) .
N8 Ni2 N24 97.47(8) .
N16 Ni2 N24 93.85(8) .
C1 N1 C5 118.3(2) .
C1 N1 Ni1 126.16(19) .
C5 N1 Ni1 115.51(17) .
N3 N2 C6 110.7(2) .
N3 N2 Ni1 134.34(19) .
C6 N2 Ni1 114.91(17) .
N2 N3 N4 105.5(2) .
C7 N4 N3 112.1(2) .
C7 N4 C8 129.5(2) .
N3 N4 C8 118.4(2) .
C11 N5 N6 111.9(2) .
C11 N5 C10 128.9(2) .
N6 N5 C10 119.1(2) .
N7 N6 N5 105.8(2) .
N6 N7 C12 110.3(2) .
N6 N7 Ni2 134.72(18) .
C12 N7 Ni2 114.95(16) .
C17 N8 C13 118.0(2) .
C17 N8 Ni2 126.16(19) .
C13 N8 Ni2 115.79(16) .
C18 N9 C22 118.6(2) .
C18 N9 Ni1 127.3(2) .
C22 N9 Ni1 114.16(18) .
N11 N10 C23 110.6(2) .
N11 N10 Ni1 134.44(18) .
C23 N10 Ni1 114.93(18) .
N10 N11 N12 105.7(2) .
N11 N12 C24 111.8(2) .
N11 N12 C25 119.4(2) .
C24 N12 C25 128.8(3) .
C28 N13 N14 112.0(2) .
C28 N13 C27 129.3(2) .
N14 N13 C27 118.6(2) .
N15 N14 N13 105.4(2) .
N14 N15 C29 110.7(2) .
N14 N15 Ni2 134.04(18) .
C29 N15 Ni2 115.20(17) .
C34 N16 C30 118.0(2) .
C34 N16 Ni2 126.46(18) .
C30 N16 Ni2 115.52(17) .
C35 N17 C39 118.4(2) .
C35 N17 Ni1 126.36(18) .
C39 N17 Ni1 114.81(17) .
N19 N18 C40 110.5(2) .
N19 N18 Ni1 135.76(17) .
C40 N18 Ni1 112.59(17) .
N18 N19 N20 105.5(2) .
C41 N20 N19 111.8(2) .
C41 N20 C42 128.3(2) .
N19 N20 C42 119.9(2) .
C45 N21 N22 111.8(2) .
C45 N21 C44 128.9(2) .
N22 N21 C44 119.2(2) .
N23 N22 N21 105.4(2) .
N22 N23 C46 110.7(2) .
N22 N23 Ni2 133.97(16) .
C46 N23 Ni2 113.92(17) .
C51 N24 C47 118.2(2) .
C51 N24 Ni2 126.97(18) .
C47 N24 Ni2 114.30(17) .
N1 C1 C2 122.3(3) .
N1 C1 H1A 118.9 .
C2 C1 H1A 118.9 .
C3 C2 C1 118.7(3) .
C3 C2 H2A 120.7 .
C1 C2 H2A 120.7 .
C2 C3 C4 120.4(3) .
C2 C3 H3A 119.8 .
C4 C3 H3A 119.8 .
C5 C4 C3 118.1(3) .
C5 C4 H4A 121.0 .
C3 C4 H4A 121.0 .
N1 C5 C4 122.2(2) .
N1 C5 C6 113.8(2) .
C4 C5 C6 124.0(3) .
N2 C6 C7 107.1(2) .
N2 C6 C5 117.2(2) .
C7 C6 C5 135.7(3) .
N4 C7 C6 104.7(2) .
N4 C7 H7A 127.6 .
C6 C7 H7A 127.6 .
N4 C8 C9 111.1(2) .
N4 C8 H8A 109.4 .
C9 C8 H8A 109.4 .
N4 C8 H8B 109.4 .
C9 C8 H8B 109.4 .
H8A C8 H8B 108.0 .
C8 C9 C10 111.0(2) .
C8 C9 H9A 109.4 .
C10 C9 H9A 109.4 .
C8 C9 H9B 109.4 .
C10 C9 H9B 109.4 .
H9A C9 H9B 108.0 .
N5 C10 C9 110.5(2) .
N5 C10 H10A 109.6 .
C9 C10 H10A 109.6 .
N5 C10 H10B 109.6 .
C9 C10 H10B 109.6 .
H10A C10 H10B 108.1 .
N5 C11 C12 104.7(2) .
N5 C11 H11A 127.7 .
C12 C11 H11A 127.7 .
N7 C12 C11 107.3(2) .
N7 C12 C13 117.3(2) .
C11 C12 C13 135.4(3) .
N8 C13 C14 121.8(2) .
N8 C13 C12 113.5(2) .
C14 C13 C12 124.6(2) .
C15 C14 C13 119.2(3) .
C15 C14 H14A 120.4 .
C13 C14 H14A 120.4 .
C16 C15 C14 119.1(3) .
C16 C15 H15A 120.4 .
C14 C15 H15A 120.4 .
C15 C16 C17 118.6(3) .
C15 C16 H16A 120.7 .
C17 C16 H16A 120.7 .
N8 C17 C16 123.1(3) .
N8 C17 H17A 118.4 .
C16 C17 H17A 118.4 .
N9 C18 C19 122.9(3) .
N9 C18 H18A 118.5 .
C19 C18 H18A 118.5 .
C20 C19 C18 118.5(3) .
C20 C19 H19A 120.8 .
C18 C19 H19A 120.8 .
C21 C20 C19 119.4(3) .
C21 C20 H20A 120.3 .
C19 C20 H20A 120.3 .
C20 C21 C22 119.0(3) .
C20 C21 H21A 120.5 .
C22 C21 H21A 120.5 .
N9 C22 C21 121.7(3) .
N9 C22 C23 114.5(2) .
C21 C22 C23 123.8(3) .
N10 C23 C24 107.4(2) .
N10 C23 C22 117.4(2) .
C24 C23 C22 135.1(3) .
N12 C24 C23 104.5(2) .
N12 C24 H24A 127.7 .
C23 C24 H24A 127.7 .
N12 C25 C26 110.0(2) .
N12 C25 H25A 109.7 .
C26 C25 H25A 109.7 .
N12 C25 H25B 109.7 .
C26 C25 H25B 109.7 .
H25A C25 H25B 108.2 .
C27 C26 C25 110.4(2) .
C27 C26 H26A 109.6 .
C25 C26 H26A 109.6 .
C27 C26 H26B 109.6 .
C25 C26 H26B 109.6 .
H26A C26 H26B 108.1 .
N13 C27 C26 110.1(2) .
N13 C27 H27A 109.6 .
C26 C27 H27A 109.6 .
N13 C27 H27B 109.6 .
C26 C27 H27B 109.6 .
H27A C27 H27B 108.2 .
N13 C28 C29 104.7(2) .
N13 C28 H28A 127.7 .
C29 C28 H28A 127.7 .
N15 C29 C28 107.2(2) .
N15 C29 C30 117.2(2) .
C28 C29 C30 135.6(2) .
N16 C30 C31 122.6(3) .
N16 C30 C29 113.6(2) .
C31 C30 C29 123.8(3) .
C30 C31 C32 118.7(3) .
C30 C31 H31A 120.7 .
C32 C31 H31A 120.7 .
C33 C32 C31 119.3(3) .
C33 C32 H32A 120.3 .
C31 C32 H32A 120.3 .
C32 C33 C34 118.8(3) .
C32 C33 H33A 120.6 .
C34 C33 H33A 120.6 .
N16 C34 C33 122.7(3) .
N16 C34 H34A 118.7 .
C33 C34 H34A 118.7 .
N17 C35 C36 122.5(3) .
N17 C35 H35A 118.8 .
C36 C35 H35A 118.8 .
C37 C36 C35 118.7(3) .
C37 C36 H36A 120.7 .
C35 C36 H36A 120.7 .
C36 C37 C38 119.4(3) .
C36 C37 H37A 120.3 .
C38 C37 H37A 120.3 .
C39 C38 C37 118.7(3) .
C39 C38 H38A 120.7 .
C37 C38 H38A 120.7 .
N17 C39 C38 122.4(2) .
N17 C39 C40 114.1(2) .
C38 C39 C40 123.5(2) .
N18 C40 C41 107.4(2) .
N18 C40 C39 118.3(2) .
C41 C40 C39 134.3(3) .
N20 C41 C40 104.8(2) .
N20 C41 H41A 127.6 .
C40 C41 H41A 127.6 .
N20 C42 C43 111.5(2) .
N20 C42 H42A 109.3 .
C43 C42 H42A 109.3 .
N20 C42 H42B 109.3 .
C43 C42 H42B 109.3 .
H42A C42 H42B 108.0 .
C42 C43 C44 110.4(2) .
C42 C43 H43A 109.6 .
C44 C43 H43A 109.6 .
C42 C43 H43B 109.6 .
C44 C43 H43B 109.6 .
H43A C43 H43B 108.1 .
N21 C44 C43 111.4(2) .
N21 C44 H44A 109.3 .
C43 C44 H44A 109.3 .
N21 C44 H44B 109.3 .
C43 C44 H44B 109.3 .
H44A C44 H44B 108.0 .
N21 C45 C46 104.5(2) .
N21 C45 H45A 127.8 .
C46 C45 H45A 127.8 .
N23 C46 C45 107.5(2) .
N23 C46 C47 118.1(2) .
C45 C46 C47 134.3(2) .
N24 C47 C48 122.1(3) .
N24 C47 C46 113.9(2) .
C48 C47 C46 124.1(2) .
C49 C48 C47 118.7(3) .
C49 C48 H48A 120.7 .
C47 C48 H48A 120.7 .
C48 C49 C50 119.6(3) .
C48 C49 H49A 120.2 .
C50 C49 H49A 120.2 .
C51 C50 C49 118.7(3) .
C51 C50 H50A 120.7 .
C49 C50 H50A 120.7 .
N24 C51 C50 122.8(3) .
N24 C51 H51A 118.6 .
C50 C51 H51A 118.6 .
F7 B2 F8 117.9(5) .
F7 B2 F5 103.9(4) .
F8 B2 F5 114.3(4) .
F7 B2 F6 106.1(4) .
F8 B2 F6 111.2(4) .
F5 B2 F6 101.8(4) .
F11 B3 F12 109.4(4) .
F11 B3 F9 106.1(5) .
F12 B3 F9 113.4(4) .
F11 B3 F10 111.6(4) .
F12 B3 F10 111.7(5) .
F9 B3 F10 104.6(4) .
F15 B4 F14 111.1(5) .
F15 B4 F13 112.9(4) .
F14 B4 F13 112.0(4) .
F15 B4 F16 106.6(5) .
F14 B4 F16 105.0(5) .
F13 B4 F16 108.9(5) .
N25 C52 C53 179.5(5) .
N26 C54 C55 178.1(7) .
N27 C56 C57 179.4(5) .
C3A O1A C2A 139.1(7) .
C2A C1A C2A 180.0(16) 2_775
C1A C2A O1A 174.7(9) .
C4A C3A O1A 175.5(10) .

loop_
_geom_bond_atom_site_label_1
_geom_bond_atom_site_label_2
_geom_bond_distance
_geom_bond_site_symmetry_2
Ni1 N10 2.042(2) .
Ni1 N2 2.052(2) .
Ni1 N18 2.085(2) .
Ni1 N1 2.105(2) .
Ni1 N17 2.107(2) .
Ni1 N9 2.125(2) .
Ni2 N15 2.045(2) .
Ni2 N7 2.056(2) .
Ni2 N23 2.061(2) .
Ni2 N8 2.100(2) .
Ni2 N16 2.110(2) .
Ni2 N24 2.120(2) .
N1 C1 1.348(3) .
N1 C5 1.353(4) .
N2 N3 1.306(3) .
N2 C6 1.365(4) .
N3 N4 1.349(3) .
N4 C7 1.340(4) .
N4 C8 1.470(3) .
N5 C11 1.339(4) .
N5 N6 1.345(3) .
N5 C10 1.475(3) .
N6 N7 1.309(3) .
N7 C12 1.360(3) .
N8 C17 1.335(3) .
N8 C13 1.354(3) .
N9 C18 1.327(4) .
N9 C22 1.349(4) .
N10 N11 1.309(3) .
N10 C23 1.359(3) .
N11 N12 1.345(3) .
N12 C24 1.349(4) .
N12 C25 1.466(4) .
N13 C28 1.346(4) .
N13 N14 1.347(3) .
N13 C27 1.466(4) .
N14 N15 1.309(3) .
N15 C29 1.364(3) .
N16 C34 1.337(3) .
N16 C30 1.349(3) .
N17 C35 1.334(3) .
N17 C39 1.346(3) .
N18 N19 1.311(3) .
N18 C40 1.360(3) .
N19 N20 1.348(3) .
N20 C41 1.345(4) .
N20 C42 1.469(3) .
N21 C45 1.344(3) .
N21 N22 1.349(3) .
N21 C44 1.458(3) .
N22 N23 1.306(3) .
N23 C46 1.354(3) .
N24 C51 1.341(3) .
N24 C47 1.356(3) .
C1 C2 1.386(4) .
C1 H1A 0.9500 .
C2 C3 1.365(4) .
C2 H2A 0.9500 .
C3 C4 1.388(4) .
C3 H3A 0.9500 .
C4 C5 1.385(4) .
C4 H4A 0.9500 .
C5 C6 1.461(4) .
C6 C7 1.372(4) .
C7 H7A 0.9500 .
C8 C9 1.508(4) .
C8 H8A 0.9900 .
C8 H8B 0.9900 .
C9 C10 1.517(4) .
C9 H9A 0.9900 .
C9 H9B 0.9900 .
C10 H10A 0.9900 .
C10 H10B 0.9900 .
C11 C12 1.373(4) .
C11 H11A 0.9500 .
C12 C13 1.461(4) .
C13 C14 1.383(4) .
C14 C15 1.382(4) .
C14 H14A 0.9500 .
C15 C16 1.376(4) .
C15 H15A 0.9500 .
C16 C17 1.383(4) .
C16 H16A 0.9500 .
C17 H17A 0.9500 .
C18 C19 1.387(4) .
C18 H18A 0.9500 .
C19 C20 1.380(5) .
C19 H19A 0.9500 .
C20 C21 1.374(5) .
C20 H20A 0.9500 .
C21 C22 1.393(4) .
C21 H21A 0.9500 .
C22 C23 1.459(4) .
C23 C24 1.370(4) .
C24 H24A 0.9500 .
C25 C26 1.514(4) .
C25 H25A 0.9900 .
C25 H25B 0.9900 .
C26 C27 1.513(4) .
C26 H26A 0.9900 .
C26 H26B 0.9900 .
C27 H27A 0.9900 .
C27 H27B 0.9900 .
C28 C29 1.371(4) .
C28 H28A 0.9500 .
C29 C30 1.464(4) .
C30 C31 1.383(4) .
C31 C32 1.385(4) .
C31 H31A 0.9500 .
C32 C33 1.374(4) .
C32 H32A 0.9500 .
C33 C34 1.390(4) .
C33 H33A 0.9500 .
C34 H34A 0.9500 .
C35 C36 1.389(4) .
C35 H35A 0.9500 .
C36 C37 1.374(4) .
C36 H36A 0.9500 .
C37 C38 1.387(4) .
C37 H37A 0.9500 .
C38 C39 1.378(4) .
C38 H38A 0.9500 .
C39 C40 1.463(4) .
C40 C41 1.367(4) .
C41 H41A 0.9500 .
C42 C43 1.510(4) .
C42 H42A 0.9900 .
C42 H42B 0.9900 .
C43 C44 1.518(4) .
C43 H43A 0.9900 .
C43 H43B 0.9900 .
C44 H44A 0.9900 .
C44 H44B 0.9900 .
C45 C46 1.369(4) .
C45 H45A 0.9500 .
C46 C47 1.460(4) .
C47 C48 1.390(4) .
C48 C49 1.376(4) .
C48 H48A 0.9500 .
C49 C50 1.387(4) .
C49 H49A 0.9500 .
C50 C51 1.378(4) .
C50 H50A 0.9500 .
C51 H51A 0.9500 .
B2 F7 1.312(6) .
B2 F8 1.323(5) .
B2 F5 1.364(6) .
B2 F6 1.371(6) .
B3 F11 1.348(6) .
B3 F12 1.349(5) .
B3 F9 1.370(6) .
B3 F10 1.385(6) .
B4 F15 1.319(5) .
B4 F14 1.342(6) .
B4 F13 1.345(6) .
B4 F16 1.384(8) .
C52 N25 1.124(5) .
C52 C53 1.455(6) .
C54 N26 1.093(5) .
C54 C55 1.465(6) .
C56 N27 1.136(6) .
C56 C57 1.442(8) .
O1A C3A 1.586(14) .
O1A C2A 1.642(14) .
C1A C2A 1.288(14) .
C1A C2A 1.288(14) 2_775
C3A C4A 1.189(14) .

loop_
_platon_squeeze_void_nr
_platon_squeeze_void_average_x
_platon_squeeze_void_average_y
_platon_squeeze_void_average_z
_platon_squeeze_void_volume
_platon_squeeze_void_count_electrons
_platon_squeeze_void_content
1 0.500 0.500 0.500 391 96 ' '
2 0.111 0.615 0.898 18 1 ' '
3 0.500 0.500 1.000 199 30 ' '
4 0.889 0.385 0.102 18 1 ' '
